data_4122564
loop_
_publ_author_name
'Bagchi, Vivek'
'Paraskevopoulou, Patrina'
'Das, Purak'
'Chi, Lingyu'
'Wang, Qiuwen'
'Choudhury, Amitava'
'Mathieson, Jennifer S.'
'Cronin, Leroy'
'Pardue, Daniel B.'
'Cundari, Thomas R.'
'Mitrikas, George'
'Sanakis, Yiannis'
'Stavropoulos, Pericles'

_publ_section_title
;
 A Versatile Tripodal Cu(I) Reagent for C-N Bond Construction via
 Nitrene-Transfer Chemistry: Catalytic Perspectives and Mechanistic
 Insights on C-H Aminations/Amidinations and Olefin Aziridinations.
;
_journal_issue 32
_journal_name_full 'Journal of the American Chemical Society'
_journal_page_first 11362
_journal_page_last 11381
_journal_paper_doi 10.1021/ja503869j
_journal_volume 136
_journal_year 2014
_chemical_formula_moiety 'C21 H19 N O2 S'
_chemical_formula_sum 'C21 H19 N O2 S'
_chemical_formula_weight 349.43
_chemical_name_systematic
; 
 ? 
;
_space_group_IT_number 14
_symmetry_cell_setting monoclinic
_symmetry_space_group_name_Hall '-P 2ybc'
_symmetry_space_group_name_H-M 'P 1 21/c 1'
_atom_sites_solution_hydrogens geom
_atom_sites_solution_primary direct
_atom_sites_solution_secondary difmap
_audit_creation_method SHELXL-97
_cell_angle_alpha 90.00
_cell_angle_beta 118.375(2)
_cell_angle_gamma 90.00
_cell_formula_units_Z 8
_cell_length_a 19.954(3)
_cell_length_b 10.0945(13)
_cell_length_c 20.439(3)
_cell_measurement_reflns_used 1021
_cell_measurement_temperature 298(2)
_cell_measurement_theta_max 22.09
_cell_measurement_theta_min 2.87
_cell_volume 3622.3(9)
_computing_cell_refinement 'Bruker SAINT (Bruker, 2008)'
_computing_data_collection 'Bruker SMART (Bruker, 2001)'
_computing_data_reduction 'Bruker SAINT'
_computing_molecular_graphics 'Bruker SHELXTL'
_computing_publication_material 'Bruker SHELXTL'
_computing_structure_refinement 'SHELXL-97 (Sheldrick, 2008)'
_computing_structure_solution 'SHELXS-97 (Sheldrick, 2008)'
_diffrn_ambient_temperature 298(2)
_diffrn_measured_fraction_theta_full 0.996
_diffrn_measured_fraction_theta_max 0.996
_diffrn_measurement_device_type 'Smart-Apex CCD area detector'
_diffrn_measurement_method 'phi and omega scans'
_diffrn_radiation_monochromator graphite
_diffrn_radiation_source 'fine-focus sealed tube'
_diffrn_radiation_type MoK\a
_diffrn_radiation_wavelength 0.71073
_diffrn_reflns_av_R_equivalents 0.0458
_diffrn_reflns_av_sigmaI/netI 0.0384
_diffrn_reflns_limit_h_max 26
_diffrn_reflns_limit_h_min -26
_diffrn_reflns_limit_k_max 13
_diffrn_reflns_limit_k_min -13
_diffrn_reflns_limit_l_max 27
_diffrn_reflns_limit_l_min -27
_diffrn_reflns_number 43920
_diffrn_reflns_theta_full 28.31
_diffrn_reflns_theta_max 28.31
_diffrn_reflns_theta_min 1.99
_exptl_absorpt_coefficient_mu 0.192
_exptl_absorpt_correction_T_max 0.9699
_exptl_absorpt_correction_T_min 0.9358
_exptl_absorpt_correction_type multi-scan
_exptl_absorpt_process_details '(SADABS; Bruker, 2008)'
_exptl_crystal_colour colorless
_exptl_crystal_density_diffrn 1.281
_exptl_crystal_density_method 'not measured'
_exptl_crystal_description rhombic
_exptl_crystal_F_000 1472
_exptl_crystal_size_max 0.35
_exptl_crystal_size_mid 0.20
_exptl_crystal_size_min 0.16
_refine_diff_density_max 0.457
_refine_diff_density_min -0.170
_refine_diff_density_rms 0.056
_refine_ls_extinction_method none
_refine_ls_goodness_of_fit_ref 1.012
_refine_ls_hydrogen_treatment constr
_refine_ls_matrix_type full
_refine_ls_number_parameters 451
_refine_ls_number_reflns 8996
_refine_ls_number_restraints 0
_refine_ls_restrained_S_all 1.012
_refine_ls_R_factor_all 0.0868
_refine_ls_R_factor_gt 0.0523
_refine_ls_shift/su_max 0.000
_refine_ls_shift/su_mean 0.000
_refine_ls_structure_factor_coef Fsqd
_refine_ls_weighting_details 'calc w=1/[\s^2^(Fo^2^)+(0.0746P)^2^+0.5172P] where P=(Fo^2^+2Fc^2^)/3'
_refine_ls_weighting_scheme calc
_refine_ls_wR_factor_gt 0.1301
_refine_ls_wR_factor_ref 0.1513
_reflns_number_gt 5786
_reflns_number_total 8996
_reflns_threshold_expression >2sigma(I)
_cod_data_source_file Diphenylethylene_NHTs.cif
_cod_data_source_block sad
_cod_depositor_comments
;
The following automatic conversions were performed:

'_symmetry_cell_setting' value 'Monoclinic' changed to 'monoclinic'
according to
/usr/data/users/saulius/crontab/automatic-downloads/current/ACS/lib/dictionaries/cif_core.dic
dictionary named 'cif_core.dic' version 2.4.2 from
2011-04-26.

'_exptl_absorpt_correction_type' value 'Multi-scan'
changed to 'multi-scan' according to
/usr/data/users/saulius/crontab/automatic-downloads/current/ACS/lib/dictionaries/cif_core.dic
dictionary named 'cif_core.dic' version 2.4.2 from 2011-04-26.

Automatic conversion script
Id: cif_fix_values 2281 2013-09-26 08:29:07Z andrius 
;
_cod_original_cell_volume 3622.3(8)
_cod_original_sg_symbol_Hall '-P 2ybc '
_cod_original_sg_symbol_H-M P2(1)/c
_cod_database_code 4122564

loop_
_symmetry_equiv_pos_as_xyz
'x, y, z'
'-x, y+1/2, -z+1/2'
'-x, -y, -z'
'x, -y-1/2, z-1/2'

loop_
_atom_site_label
_atom_site_type_symbol
_atom_site_fract_x
_atom_site_fract_y
_atom_site_fract_z
_atom_site_U_iso_or_equiv
_atom_site_adp_type
_atom_site_occupancy
_atom_site_symmetry_multiplicity
_atom_site_calc_flag
_atom_site_refinement_flags
C1 C 0.05210(10) 0.05479(18) 0.16931(10) 0.0454(4) Uani 1 1 d .
H1A H 0.0173 0.0745 0.1203 0.054 Uiso 1 1 calc R
C2 C 0.02548(9) -0.01056(16) 0.20867(9) 0.0388(4) Uani 1 1 d .
C3 C -0.05540(9) -0.05396(16) 0.17117(9) 0.0384(4) Uani 1 1 d .
C4 C -0.09609(10) -0.06285(18) 0.21042(9) 0.0449(4) Uani 1 1 d .
H4A H -0.0720 -0.0433 0.2610 0.054 Uiso 1 1 calc R
C5 C -0.17191(10) -0.1003(2) 0.17547(10) 0.0523(5) Uani 1 1 d .
H5A H -0.1981 -0.1059 0.2028 0.063 Uiso 1 1 calc R
C6 C -0.20879(10) -0.1293(2) 0.10099(10) 0.0523(5) Uani 1 1 d .
H6A H -0.2598 -0.1541 0.0777 0.063 Uiso 1 1 calc R
C7 C -0.16934(10) -0.12133(19) 0.06110(10) 0.0494(5) Uani 1 1 d .
H7A H -0.1941 -0.1400 0.0105 0.059 Uiso 1 1 calc R
C8 C -0.09368(10) -0.08593(18) 0.09554(9) 0.0443(4) Uani 1 1 d .
H8A H -0.0676 -0.0832 0.0681 0.053 Uiso 1 1 calc R
C9 C 0.07297(9) -0.04431(18) 0.28880(9) 0.0405(4) Uani 1 1 d .
C10 C 0.08526(11) -0.1765(2) 0.31099(11) 0.0561(5) Uani 1 1 d .
H10A H 0.0642 -0.2432 0.2756 0.067 Uiso 1 1 calc R
C11 C 0.12840(12) -0.2093(2) 0.38501(12) 0.0695(6) Uani 1 1 d .
H11A H 0.1370 -0.2979 0.3990 0.083 Uiso 1 1 calc R
C12 C 0.15874(12) -0.1121(2) 0.43808(11) 0.0664(6) Uani 1 1 d .
H12A H 0.1875 -0.1345 0.4880 0.080 Uiso 1 1 calc R
C13 C 0.14631(12) 0.0180(2) 0.41697(11) 0.0624(6) Uani 1 1 d .
H13A H 0.1665 0.0841 0.4529 0.075 Uiso 1 1 calc R
C14 C 0.10406(10) 0.0524(2) 0.34298(10) 0.0503(5) Uani 1 1 d .
H14A H 0.0965 0.1414 0.3295 0.060 Uiso 1 1 calc R
N1 N 0.12717(9) 0.09690(16) 0.19409(8) 0.0523(4) Uani 1 1 d .
H1B H 0.1589 0.0932 0.2408 0.063 Uiso 1 1 calc R
S1 S 0.15604(3) 0.15255(5) 0.13727(3) 0.04964(15) Uani 1 1 d .
O1 O 0.10737(9) 0.09703(16) 0.06671(8) 0.0693(4) Uani 1 1 d .
O2 O 0.23618(8) 0.12917(15) 0.17173(8) 0.0623(4) Uani 1 1 d .
C15 C 0.14152(11) 0.3247(2) 0.13032(9) 0.0490(5) Uani 1 1 d .
C16 C 0.20274(12) 0.4091(2) 0.15196(12) 0.0629(6) Uani 1 1 d .
H16A H 0.2519 0.3754 0.1710 0.076 Uiso 1 1 calc R
C17 C 0.19035(15) 0.5438(3) 0.14514(15) 0.0787(7) Uani 1 1 d .
H17A H 0.2319 0.6001 0.1595 0.094 Uiso 1 1 calc R
C18 C 0.11908(16) 0.5979(3) 0.11797(14) 0.0737(7) Uani 1 1 d .
C19 C 0.05818(14) 0.5112(3) 0.09612(13) 0.0720(7) Uani 1 1 d .
H19A H 0.0092 0.5452 0.0773 0.086 Uiso 1 1 calc R
C20 C 0.06867(12) 0.3760(2) 0.10169(11) 0.0615(5) Uani 1 1 d .
H20A H 0.0271 0.3196 0.0863 0.074 Uiso 1 1 calc R
C21 C 0.1053(2) 0.7458(3) 0.1116(2) 0.1192(12) Uani 1 1 d .
H21A H 0.1531 0.7913 0.1299 0.179 Uiso 1 1 calc R
H21B H 0.0810 0.7709 0.1405 0.179 Uiso 1 1 calc R
H21C H 0.0731 0.7689 0.0605 0.179 Uiso 1 1 calc R
C22 C 0.45430(10) 0.19046(18) 0.34341(10) 0.0456(4) Uani 1 1 d .
H22A H 0.4887 0.1680 0.3921 0.055 Uiso 1 1 calc R
C23 C 0.48146(9) 0.25752(17) 0.30517(9) 0.0417(4) Uani 1 1 d .
C24 C 0.56225(9) 0.30020(17) 0.34232(9) 0.0418(4) Uani 1 1 d .
C25 C 0.60258(11) 0.3251(2) 0.41845(10) 0.0527(5) Uani 1 1 d .
H25A H 0.5779 0.3180 0.4471 0.063 Uiso 1 1 calc R
C26 C 0.67838(11) 0.3602(2) 0.45192(11) 0.0603(5) Uani 1 1 d .
H26A H 0.7045 0.3745 0.5030 0.072 Uiso 1 1 calc R
C27 C 0.71597(11) 0.3742(2) 0.41070(12) 0.0606(5) Uani 1 1 d .
H27A H 0.7670 0.3987 0.4335 0.073 Uiso 1 1 calc R
C28 C 0.67726(11) 0.3515(2) 0.33568(12) 0.0564(5) Uani 1 1 d .
H28A H 0.7023 0.3609 0.3075 0.068 Uiso 1 1 calc R
C29 C 0.60115(10) 0.31470(19) 0.30120(10) 0.0489(4) Uani 1 1 d .
H29A H 0.5758 0.2995 0.2502 0.059 Uiso 1 1 calc R
C30 C 0.43318(9) 0.29230(18) 0.22529(9) 0.0418(4) Uani 1 1 d .
C31 C 0.41901(11) 0.4234(2) 0.20319(11) 0.0567(5) Uani 1 1 d .
H31A H 0.4390 0.4902 0.2386 0.068 Uiso 1 1 calc R
C32 C 0.37536(12) 0.4563(2) 0.12882(12) 0.0669(6) Uani 1 1 d .
H32A H 0.3656 0.5447 0.1147 0.080 Uiso 1 1 calc R
C33 C 0.34645(11) 0.3579(3) 0.07567(11) 0.0643(6) Uani 1 1 d .
H33A H 0.3178 0.3796 0.0256 0.077 Uiso 1 1 calc R
C34 C 0.36033(11) 0.2284(2) 0.09716(11) 0.0632(6) Uani 1 1 d .
H34A H 0.3407 0.1619 0.0615 0.076 Uiso 1 1 calc R
C35 C 0.40305(11) 0.1949(2) 0.17105(10) 0.0530(5) Uani 1 1 d .
H35A H 0.4118 0.1061 0.1847 0.064 Uiso 1 1 calc R
N2 N 0.37839(8) 0.15032(16) 0.31708(8) 0.0508(4) Uani 1 1 d .
H2B H 0.3470 0.1583 0.2705 0.061 Uiso 1 1 calc R
S2 S 0.34801(3) 0.08939(5) 0.37161(2) 0.04603(14) Uani 1 1 d .
O3 O 0.39630(8) 0.14017(15) 0.44387(7) 0.0622(4) Uani 1 1 d .
O4 O 0.26819(7) 0.11470(14) 0.33702(8) 0.0582(4) Uani 1 1 d .
C36 C 0.36100(10) -0.08285(19) 0.37419(9) 0.0446(4) Uani 1 1 d .
C37 C 0.43387(11) -0.1353(2) 0.40604(11) 0.0579(5) Uani 1 1 d .
H37A H 0.4760 -0.0794 0.4251 0.069 Uiso 1 1 calc R
C38 C 0.44355(13) -0.2700(2) 0.40926(13) 0.0682(6) Uani 1 1 d .
H38A H 0.4926 -0.3049 0.4305 0.082 Uiso 1 1 calc R
C39 C 0.38166(15) -0.3553(2) 0.38150(13) 0.0660(6) Uani 1 1 d .
C40 C 0.30996(13) -0.3014(2) 0.35038(13) 0.0712(6) Uani 1 1 d .
H40A H 0.2679 -0.3575 0.3315 0.085 Uiso 1 1 calc R
C41 C 0.29856(11) -0.1665(2) 0.34636(12) 0.0608(5) Uani 1 1 d .
H41A H 0.2495 -0.1320 0.3252 0.073 Uiso 1 1 calc R
C42 C 0.39358(19) -0.5038(3) 0.38626(19) 0.1050(10) Uani 1 1 d .
H42A H 0.3450 -0.5476 0.3639 0.157 Uiso 1 1 calc R
H42B H 0.4220 -0.5297 0.4375 0.157 Uiso 1 1 calc R
H42C H 0.4212 -0.5282 0.3604 0.157 Uiso 1 1 calc R

loop_
_atom_site_aniso_label
_atom_site_aniso_U_11
_atom_site_aniso_U_22
_atom_site_aniso_U_33
_atom_site_aniso_U_23
_atom_site_aniso_U_13
_atom_site_aniso_U_12
C1 0.0396(9) 0.0521(11) 0.0415(9) 0.0027(8) 0.0168(8) -0.0050(8)
C2 0.0393(9) 0.0381(9) 0.0375(8) -0.0001(7) 0.0171(7) -0.0016(7)
C3 0.0392(9) 0.0359(9) 0.0386(8) 0.0033(7) 0.0172(7) 0.0000(7)
C4 0.0463(10) 0.0518(11) 0.0375(9) 0.0014(8) 0.0206(8) -0.0025(8)
C5 0.0454(10) 0.0652(13) 0.0519(11) 0.0076(9) 0.0277(9) 0.0008(9)
C6 0.0358(10) 0.0641(13) 0.0497(11) 0.0064(9) 0.0144(8) -0.0039(9)
C7 0.0445(10) 0.0578(12) 0.0364(9) 0.0007(8) 0.0115(8) -0.0058(9)
C8 0.0438(10) 0.0509(11) 0.0389(9) 0.0002(8) 0.0202(8) -0.0046(8)
C9 0.0340(9) 0.0445(10) 0.0394(9) 0.0018(7) 0.0147(7) -0.0038(7)
C10 0.0587(12) 0.0436(11) 0.0513(11) 0.0022(9) 0.0142(9) -0.0044(9)
C11 0.0659(14) 0.0559(14) 0.0638(13) 0.0206(11) 0.0121(11) 0.0000(11)
C12 0.0553(13) 0.0797(17) 0.0444(11) 0.0145(11) 0.0076(9) -0.0031(11)
C13 0.0602(13) 0.0680(15) 0.0444(11) -0.0060(10) 0.0129(9) -0.0118(11)
C14 0.0514(11) 0.0463(11) 0.0456(10) -0.0009(8) 0.0170(8) -0.0069(9)
N1 0.0446(9) 0.0704(11) 0.0399(8) 0.0026(7) 0.0186(7) -0.0144(8)
S1 0.0503(3) 0.0600(3) 0.0454(3) -0.0046(2) 0.0283(2) -0.0090(2)
O1 0.0813(11) 0.0841(11) 0.0487(8) -0.0158(7) 0.0358(8) -0.0234(8)
O2 0.0522(8) 0.0720(10) 0.0737(9) -0.0002(7) 0.0388(7) 0.0006(7)
C15 0.0488(11) 0.0626(13) 0.0418(9) 0.0007(8) 0.0266(8) -0.0057(9)
C16 0.0533(12) 0.0620(14) 0.0767(15) 0.0032(11) 0.0335(11) -0.0065(10)
C17 0.0754(17) 0.0650(16) 0.1020(19) -0.0004(14) 0.0473(15) -0.0137(13)
C18 0.0911(19) 0.0683(16) 0.0798(16) 0.0069(12) 0.0554(15) 0.0081(14)
C19 0.0668(15) 0.0896(19) 0.0690(14) 0.0165(13) 0.0397(12) 0.0195(13)
C20 0.0496(12) 0.0754(16) 0.0603(13) 0.0051(11) 0.0269(10) -0.0031(11)
C21 0.148(3) 0.0671(19) 0.169(3) 0.010(2) 0.097(3) 0.0164(19)
C22 0.0391(9) 0.0469(11) 0.0457(9) 0.0032(8) 0.0162(8) -0.0032(8)
C23 0.0399(9) 0.0383(9) 0.0455(9) -0.0012(7) 0.0191(8) -0.0026(7)
C24 0.0406(9) 0.0382(10) 0.0455(9) -0.0002(7) 0.0195(8) -0.0033(7)
C25 0.0504(11) 0.0593(13) 0.0488(10) -0.0043(9) 0.0240(9) -0.0089(9)
C26 0.0501(12) 0.0688(14) 0.0492(11) -0.0064(10) 0.0131(9) -0.0103(10)
C27 0.0399(11) 0.0627(14) 0.0699(14) 0.0011(11) 0.0186(10) -0.0069(9)
C28 0.0482(11) 0.0592(13) 0.0677(13) 0.0035(10) 0.0324(10) -0.0028(9)
C29 0.0473(11) 0.0511(11) 0.0486(10) 0.0011(8) 0.0231(9) -0.0035(9)
C30 0.0352(9) 0.0455(10) 0.0427(9) -0.0010(8) 0.0170(7) -0.0061(7)
C31 0.0578(12) 0.0466(12) 0.0547(11) -0.0002(9) 0.0178(10) -0.0085(9)
C32 0.0620(13) 0.0615(14) 0.0652(13) 0.0183(11) 0.0204(11) -0.0030(11)
C33 0.0475(12) 0.0943(18) 0.0455(11) 0.0088(11) 0.0177(9) -0.0063(11)
C34 0.0532(12) 0.0779(16) 0.0500(11) -0.0136(11) 0.0176(10) -0.0102(11)
C35 0.0503(11) 0.0502(12) 0.0536(11) -0.0070(9) 0.0209(9) -0.0062(9)
N2 0.0394(8) 0.0626(10) 0.0453(8) 0.0077(7) 0.0160(7) -0.0095(7)
S2 0.0408(3) 0.0535(3) 0.0455(3) -0.0013(2) 0.0219(2) -0.0041(2)
O3 0.0617(9) 0.0739(10) 0.0515(8) -0.0130(7) 0.0274(7) -0.0131(7)
O4 0.0440(8) 0.0656(9) 0.0677(9) 0.0022(7) 0.0288(7) 0.0037(6)
C36 0.0394(9) 0.0564(12) 0.0395(9) 0.0028(8) 0.0200(8) -0.0043(8)
C37 0.0416(11) 0.0621(14) 0.0642(12) 0.0067(10) 0.0205(9) -0.0012(9)
C38 0.0582(13) 0.0702(16) 0.0802(15) 0.0126(12) 0.0360(12) 0.0131(12)
C39 0.0835(17) 0.0547(14) 0.0711(14) 0.0038(11) 0.0460(13) 0.0058(12)
C40 0.0635(14) 0.0563(14) 0.0877(16) -0.0053(12) 0.0311(13) -0.0154(11)
C41 0.0444(11) 0.0597(14) 0.0717(14) 0.0023(11) 0.0222(10) -0.0059(9)
C42 0.126(3) 0.0578(17) 0.145(3) 0.0013(16) 0.076(2) 0.0079(16)

loop_
_atom_type_symbol
_atom_type_description
_atom_type_scat_dispersion_real
_atom_type_scat_dispersion_imag
_atom_type_scat_source
C C 0.0033 0.0016 'International Tables Vol C Tables 4.2.6.8 and 6.1.1.4'
H H 0.0000 0.0000 'International Tables Vol C Tables 4.2.6.8 and 6.1.1.4'
N N 0.0061 0.0033 'International Tables Vol C Tables 4.2.6.8 and 6.1.1.4'
O O 0.0106 0.0060 'International Tables Vol C Tables 4.2.6.8 and 6.1.1.4'
S S 0.1246 0.1234 'International Tables Vol C Tables 4.2.6.8 and 6.1.1.4'

loop_
_geom_angle_atom_site_label_1
_geom_angle_atom_site_label_2
_geom_angle_atom_site_label_3
_geom_angle
C2 C1 N1 126.71(16)
C2 C1 H1A 116.6
N1 C1 H1A 116.6
C1 C2 C3 118.83(15)
C1 C2 C9 123.34(15)
C3 C2 C9 117.83(14)
C4 C3 C8 117.47(16)
C4 C3 C2 120.72(15)
C8 C3 C2 121.80(15)
C5 C4 C3 121.01(16)
C5 C4 H4A 119.5
C3 C4 H4A 119.5
C6 C5 C4 120.66(17)
C6 C5 H5A 119.7
C4 C5 H5A 119.7
C5 C6 C7 119.21(17)
C5 C6 H6A 120.4
C7 C6 H6A 120.4
C8 C7 C6 120.58(17)
C8 C7 H7A 119.7
C6 C7 H7A 119.7
C7 C8 C3 121.05(16)
C7 C8 H8A 119.5
C3 C8 H8A 119.5
C14 C9 C10 118.24(16)
C14 C9 C2 121.84(16)
C10 C9 C2 119.90(16)
C11 C10 C9 120.59(19)
C11 C10 H10A 119.7
C9 C10 H10A 119.7
C12 C11 C10 120.4(2)
C12 C11 H11A 119.8
C10 C11 H11A 119.8
C13 C12 C11 119.44(19)
C13 C12 H12A 120.3
C11 C12 H12A 120.3
C12 C13 C14 120.8(2)
C12 C13 H13A 119.6
C14 C13 H13A 119.6
C13 C14 C9 120.49(19)
C13 C14 H14A 119.8
C9 C14 H14A 119.8
C1 N1 S1 121.94(12)
C1 N1 H1B 119.0
S1 N1 H1B 119.0
O1 S1 O2 120.15(9)
O1 S1 N1 106.68(9)
O2 S1 N1 106.56(9)
O1 S1 C15 107.59(9)
O2 S1 C15 107.85(9)
N1 S1 C15 107.42(9)
C16 C15 C20 119.8(2)
C16 C15 S1 119.92(16)
C20 C15 S1 120.30(16)
C17 C16 C15 119.3(2)
C17 C16 H16A 120.4
C15 C16 H16A 120.4
C18 C17 C16 122.4(2)
C18 C17 H17A 118.8
C16 C17 H17A 118.8
C17 C18 C19 117.4(2)
C17 C18 C21 122.7(3)
C19 C18 C21 119.9(3)
C20 C19 C18 121.5(2)
C20 C19 H19A 119.2
C18 C19 H19A 119.2
C19 C20 C15 119.6(2)
C19 C20 H20A 120.2
C15 C20 H20A 120.2
C18 C21 H21A 109.5
C18 C21 H21B 109.5
H21A C21 H21B 109.5
C18 C21 H21C 109.5
H21A C21 H21C 109.5
H21B C21 H21C 109.5
C23 C22 N2 126.05(16)
C23 C22 H22A 117.0
N2 C22 H22A 117.0
C22 C23 C24 119.67(15)
C22 C23 C30 122.16(15)
C24 C23 C30 118.17(14)
C25 C24 C29 117.51(16)
C25 C24 C23 122.33(16)
C29 C24 C23 120.15(15)
C26 C25 C24 121.07(18)
C26 C25 H25A 119.5
C24 C25 H25A 119.5
C27 C26 C25 120.78(19)
C27 C26 H26A 119.6
C25 C26 H26A 119.6
C28 C27 C26 119.15(18)
C28 C27 H27A 120.4
C26 C27 H27A 120.4
C27 C28 C29 120.83(18)
C27 C28 H28A 119.6
C29 C28 H28A 119.6
C28 C29 C24 120.65(17)
C28 C29 H29A 119.7
C24 C29 H29A 119.7
C31 C30 C35 118.25(17)
C31 C30 C23 120.56(16)
C35 C30 C23 121.16(17)
C30 C31 C32 120.78(19)
C30 C31 H31A 119.6
C32 C31 H31A 119.6
C33 C32 C31 120.0(2)
C33 C32 H32A 120.0
C31 C32 H32A 120.0
C34 C33 C32 119.41(19)
C34 C33 H33A 120.3
C32 C33 H33A 120.3
C33 C34 C35 120.9(2)
C33 C34 H34A 119.6
C35 C34 H34A 119.6
C34 C35 C30 120.6(2)
C34 C35 H35A 119.7
C30 C35 H35A 119.7
C22 N2 S2 122.23(12)
C22 N2 H2B 118.9
S2 N2 H2B 118.9
O3 S2 O4 119.79(9)
O3 S2 N2 106.68(8)
O4 S2 N2 106.60(8)
O3 S2 C36 107.98(9)
O4 S2 C36 107.87(8)
N2 S2 C36 107.35(8)
C41 C36 C37 119.92(19)
C41 C36 S2 120.06(15)
C37 C36 S2 119.99(15)
C38 C37 C36 119.6(2)
C38 C37 H37A 120.2
C36 C37 H37A 120.2
C37 C38 C39 121.2(2)
C37 C38 H38A 119.4
C39 C38 H38A 119.4
C40 C39 C38 118.2(2)
C40 C39 C42 121.3(2)
C38 C39 C42 120.4(2)
C39 C40 C41 121.8(2)
C39 C40 H40A 119.1
C41 C40 H40A 119.1
C40 C41 C36 119.2(2)
C40 C41 H41A 120.4
C36 C41 H41A 120.4
C39 C42 H42A 109.5
C39 C42 H42B 109.5
H42A C42 H42B 109.5
C39 C42 H42C 109.5
H42A C42 H42C 109.5
H42B C42 H42C 109.5

loop_
_geom_bond_atom_site_label_1
_geom_bond_atom_site_label_2
_geom_bond_distance
C1 C2 1.331(2)
C1 N1 1.400(2)
C1 H1A 0.9300
C2 C3 1.486(2)
C2 C9 1.490(2)
C3 C4 1.389(2)
C3 C8 1.398(2)
C4 C5 1.384(2)
C4 H4A 0.9300
C5 C6 1.371(3)
C5 H5A 0.9300
C6 C7 1.379(3)
C6 H6A 0.9300
C7 C8 1.376(2)
C7 H7A 0.9300
C8 H8A 0.9300
C9 C14 1.383(2)
C9 C10 1.393(3)
C10 C11 1.379(3)
C10 H10A 0.9300
C11 C12 1.372(3)
C11 H11A 0.9300
C12 C13 1.368(3)
C12 H12A 0.9300
C13 C14 1.381(3)
C13 H13A 0.9300
C14 H14A 0.9300
N1 S1 1.6223(15)
N1 H1B 0.8600
S1 O1 1.4164(14)
S1 O2 1.4277(14)
S1 C15 1.756(2)
C15 C16 1.379(3)
C15 C20 1.384(3)
C16 C17 1.377(3)
C16 H16A 0.9300
C17 C18 1.371(3)
C17 H17A 0.9300
C18 C19 1.388(4)
C18 C21 1.512(4)
C19 C20 1.378(3)
C19 H19A 0.9300
C20 H20A 0.9300
C21 H21A 0.9600
C21 H21B 0.9600
C21 H21C 0.9600
C22 C23 1.329(2)
C22 N2 1.405(2)
C22 H22A 0.9300
C23 C24 1.482(2)
C23 C30 1.491(2)
C24 C25 1.393(2)
C24 C29 1.397(2)
C25 C26 1.378(3)
C25 H25A 0.9300
C26 C27 1.376(3)
C26 H26A 0.9300
C27 C28 1.369(3)
C27 H27A 0.9300
C28 C29 1.387(2)
C28 H28A 0.9300
C29 H29A 0.9300
C30 C31 1.383(3)
C30 C35 1.387(2)
C31 C32 1.386(3)
C31 H31A 0.9300
C32 C33 1.380(3)
C32 H32A 0.9300
C33 C34 1.364(3)
C33 H33A 0.9300
C34 C35 1.378(3)
C34 H34A 0.9300
C35 H35A 0.9300
N2 S2 1.6218(15)
N2 H2B 0.8600
S2 O3 1.4212(14)
S2 O4 1.4254(13)
S2 C36 1.755(2)
C36 C41 1.384(3)
C36 C37 1.385(3)
C37 C38 1.371(3)
C37 H37A 0.9300
C38 C39 1.386(3)
C38 H38A 0.9300
C39 C40 1.372(3)
C39 C42 1.513(3)
C40 C41 1.376(3)
C40 H40A 0.9300
C41 H41A 0.9300
C42 H42A 0.9600
C42 H42B 0.9600
C42 H42C 0.9600

loop_
_geom_torsion_atom_site_label_1
_geom_torsion_atom_site_label_2
_geom_torsion_atom_site_label_3
_geom_torsion_atom_site_label_4
_geom_torsion
N1 C1 C2 C3 -176.40(17)
N1 C1 C2 C9 2.9(3)
C1 C2 C3 C4 -149.01(18)
C9 C2 C3 C4 31.7(2)
C1 C2 C3 C8 30.3(3)
C9 C2 C3 C8 -148.99(17)
C8 C3 C4 C5 -0.8(3)
C2 C3 C4 C5 178.52(17)
C3 C4 C5 C6 -0.2(3)
C4 C5 C6 C7 0.3(3)
C5 C6 C7 C8 0.6(3)
C6 C7 C8 C3 -1.6(3)
C4 C3 C8 C7 1.7(3)
C2 C3 C8 C7 -177.63(17)
C1 C2 C9 C14 63.9(2)
C3 C2 C9 C14 -116.81(18)
C1 C2 C9 C10 -117.9(2)
C3 C2 C9 C10 61.4(2)
C14 C9 C10 C11 -1.1(3)
C2 C9 C10 C11 -179.32(19)
C9 C10 C11 C12 1.2(3)
C10 C11 C12 C13 -0.4(4)
C11 C12 C13 C14 -0.4(3)
C12 C13 C14 C9 0.5(3)
C10 C9 C14 C13 0.2(3)
C2 C9 C14 C13 178.44(17)
C2 C1 N1 S1 168.98(16)
C1 N1 S1 O1 -24.72(18)
C1 N1 S1 O2 -154.22(15)
C1 N1 S1 C15 90.41(17)
O1 S1 C15 C16 -126.79(16)
O2 S1 C15 C16 4.17(18)
N1 S1 C15 C16 118.68(16)
O1 S1 C15 C20 51.81(17)
O2 S1 C15 C20 -177.23(15)
N1 S1 C15 C20 -62.71(17)
C20 C15 C16 C17 0.4(3)
S1 C15 C16 C17 179.03(18)
C15 C16 C17 C18 0.5(4)
C16 C17 C18 C19 -0.8(4)
C16 C17 C18 C21 178.9(3)
C17 C18 C19 C20 0.3(4)
C21 C18 C19 C20 -179.4(2)
C18 C19 C20 C15 0.6(3)
C16 C15 C20 C19 -0.9(3)
S1 C15 C20 C19 -179.54(16)
N2 C22 C23 C24 176.11(17)
N2 C22 C23 C30 -3.7(3)
C22 C23 C24 C25 -27.9(3)
C30 C23 C24 C25 152.00(18)
C22 C23 C24 C29 151.07(18)
C30 C23 C24 C29 -29.1(2)
C29 C24 C25 C26 -1.3(3)
C23 C24 C25 C26 177.70(18)
C24 C25 C26 C27 1.3(3)
C25 C26 C27 C28 -0.6(3)
C26 C27 C28 C29 -0.1(3)
C27 C28 C29 C24 0.1(3)
C25 C24 C29 C28 0.5(3)
C23 C24 C29 C28 -178.44(17)
C22 C23 C30 C31 117.0(2)
C24 C23 C30 C31 -62.8(2)
C22 C23 C30 C35 -64.7(2)
C24 C23 C30 C35 115.44(19)
C35 C30 C31 C32 0.5(3)
C23 C30 C31 C32 178.75(18)
C30 C31 C32 C33 -1.0(3)
C31 C32 C33 C34 0.9(3)
C32 C33 C34 C35 -0.3(3)
C33 C34 C35 C30 -0.2(3)
C31 C30 C35 C34 0.2(3)
C23 C30 C35 C34 -178.11(17)
C23 C22 N2 S2 -170.13(16)
C22 N2 S2 O3 25.67(18)
C22 N2 S2 O4 154.75(15)
C22 N2 S2 C36 -89.87(16)
O3 S2 C36 C41 129.71(15)
O4 S2 C36 C41 -1.08(18)
N2 S2 C36 C41 -115.61(16)
O3 S2 C36 C37 -48.41(17)
O4 S2 C36 C37 -179.21(15)
N2 S2 C36 C37 66.27(16)
C41 C36 C37 C38 0.5(3)
S2 C36 C37 C38 178.61(16)
C36 C37 C38 C39 -0.3(3)
C37 C38 C39 C40 0.1(3)
C37 C38 C39 C42 -179.4(2)
C38 C39 C40 C41 -0.1(4)
C42 C39 C40 C41 179.4(2)
C39 C40 C41 C36 0.2(4)
C37 C36 C41 C40 -0.4(3)
S2 C36 C41 C40 -178.55(17)
